data_7039734
loop_
_publ_author_name
'Bell, Nicola L.'
'Arnold, Polly L.'
'Love, Jason B.'

_publ_section_title
;
 Controlling uranyl oxo group interactions to group 14 elements using
 polypyrrolic Schiff-base macrocyclic ligands.
;
_journal_issue 40
_journal_name_full 'Dalton transactions (Cambridge, England : 2003)'
_journal_page_first 15902
_journal_page_last 15909
_journal_paper_doi 10.1039/c6dt01948j
_journal_volume 45
_journal_year 2016
_chemical_formula_moiety 'C68 H58 N10 O3 Pb U, 4(C5 H5 N)'
_chemical_formula_sum 'C88 H78 N14 O3 Pb U'
_chemical_formula_weight 1824.86
_space_group_crystal_system triclinic
_space_group_IT_number 2
_space_group_name_Hall '-P 1'
_space_group_name_H-M_alt 'P -1'
_symmetry_space_group_name_Hall '-P 1'
_symmetry_space_group_name_H-M 'P -1'
_atom_sites_solution_hydrogens geom
_audit_creation_date 2016-04-29
_audit_creation_method
;
Olex2 1.2
(compiled 2016.02.19 svn.r3266 for OlexSys, GUI svn.r5155)
;
_audit_update_record
;
2016-06-17 deposited with the CCDC.
2016-06-21 downloaded from the CCDC.
;
_cell_angle_alpha 97.6520(10)
_cell_angle_beta 97.1410(10)
_cell_angle_gamma 110.0560(10)
_cell_formula_units_Z 2
_cell_length_a 13.4766(2)
_cell_length_b 14.4442(2)
_cell_length_c 23.4695(3)
_cell_measurement_reflns_used 37782
_cell_measurement_temperature 170(2)
_cell_measurement_theta_max 29.9040
_cell_measurement_theta_min 3.3300
_cell_volume 4181.79(11)
_computing_cell_refinement
;
CrysAlisPro, Agilent Technologies,
Version 1.171.37.35 (release 13-08-2014 CrysAlis171 .NET)
(compiled Aug 13 2014,18:06:01)
;
_computing_data_collection
;
CrysAlisPro, Agilent Technologies,
Version 1.171.37.35 (release 13-08-2014 CrysAlis171 .NET)
(compiled Aug 13 2014,18:06:01)
;
_computing_data_reduction
;
CrysAlisPro, Agilent Technologies,
Version 1.171.37.35 (release 13-08-2014 CrysAlis171 .NET)
(compiled Aug 13 2014,18:06:01)
;
_computing_molecular_graphics 'Olex2 (Dolomanov et al., 2009)'
_computing_publication_material 'Olex2 (Dolomanov et al., 2009)'
_computing_structure_refinement 'ShelXL (Sheldrick, 2015)'
_computing_structure_solution 'SHELXT (Sheldrick, 2015)'
_diffrn_ambient_temperature 170(2)
_diffrn_detector 'CCD plate'
_diffrn_detector_area_resol_mean 8.0521
_diffrn_detector_type Eos
_diffrn_measured_fraction_theta_full 0.998
_diffrn_measured_fraction_theta_max 0.999
_diffrn_measurement_details
;
  1 omega  -45.00   53.00   1.0000   55.0000
omega____ theta____ kappa____ phi______ frames
    -      -19.4518   38.0000  120.0000 98

  2 omega  -92.00    6.00   1.0000   55.0000
omega____ theta____ kappa____ phi______ frames
    -      -19.4518  -38.0000  -60.0000 98

  3 omega  -25.00   22.00   1.0000   55.0000
omega____ theta____ kappa____ phi______ frames
    -      -19.4518  -99.0000   90.0000 47

  4 omega  -50.00   51.00   1.0000   55.0000
omega____ theta____ kappa____ phi______ frames
    -      -19.4518   77.0000 -150.0000 101

  5 omega   -9.00   49.00   1.0000   55.0000
omega____ theta____ kappa____ phi______ frames
    -       21.9518   80.0000  -65.0000 58

  6 omega  -25.00   22.00   1.0000   55.0000
omega____ theta____ kappa____ phi______ frames
    -      -19.4518  -99.0000    0.0000 47

  7 omega  -49.00   11.00   1.0000   55.0000
omega____ theta____ kappa____ phi______ frames
    -      -19.4518  -80.0000  170.0000 60

  8 omega  -88.00    2.00   1.0000   55.0000
omega____ theta____ kappa____ phi______ frames
    -      -19.4518  -57.0000 -180.0000 90

  9 omega  -25.00   64.00   1.0000   55.0000
omega____ theta____ kappa____ phi______ frames
    -       21.9518  -99.0000  120.0000 89

 10 omega   32.00   98.00   1.0000   55.0000
omega____ theta____ kappa____ phi______ frames
    -       21.9518 -179.0000   30.0000 66

 11 omega    1.00   91.00   1.0000   55.0000
omega____ theta____ kappa____ phi______ frames
    -       21.9518   57.0000  120.0000 90

 12 omega  -25.00   64.00   1.0000   55.0000
omega____ theta____ kappa____ phi______ frames
    -       21.9518  -99.0000    0.0000 89

 13 omega  -47.00   43.00   1.0000   55.0000
omega____ theta____ kappa____ phi______ frames
    -       21.9518  -57.0000  -30.0000 90

 14 omega  -25.00   64.00   1.0000   55.0000
omega____ theta____ kappa____ phi______ frames
    -       21.9518  -99.0000 -150.0000 89
;
_diffrn_measurement_device 'four-circle diffractometer'
_diffrn_measurement_device_type 'Xcalibur, Eos'
_diffrn_measurement_method '\w scans'
_diffrn_orient_matrix_UB_11 -0.0321813000
_diffrn_orient_matrix_UB_12 -0.0484791000
_diffrn_orient_matrix_UB_13 -0.0162281000
_diffrn_orient_matrix_UB_21 -0.0218355000
_diffrn_orient_matrix_UB_22 0.0219749000
_diffrn_orient_matrix_UB_23 -0.0211358000
_diffrn_orient_matrix_UB_31 0.0416551000
_diffrn_orient_matrix_UB_32 0.0006871000
_diffrn_orient_matrix_UB_33 -0.0158700000
_diffrn_radiation_monochromator graphite
_diffrn_radiation_probe x-ray
_diffrn_radiation_type MoK\a
_diffrn_radiation_wavelength 0.71073
_diffrn_reflns_av_R_equivalents 0.0402
_diffrn_reflns_av_unetI/netI 0.0340
_diffrn_reflns_Laue_measured_fraction_full 0.998
_diffrn_reflns_Laue_measured_fraction_max 0.999
_diffrn_reflns_number 19171
_diffrn_reflns_point_group_measured_fraction_full 0.998
_diffrn_reflns_point_group_measured_fraction_max 0.999
_diffrn_reflns_theta_full 25.242
_diffrn_reflns_theta_max 27.484
_diffrn_reflns_theta_min 2.867
_diffrn_source 'Enhance (Mo) X-ray Source'
_exptl_absorpt_coefficient_mu 4.000
_exptl_absorpt_correction_T_max 0.289
_exptl_absorpt_correction_T_min 0.094
_exptl_absorpt_correction_type analytical
_exptl_absorpt_process_details
;
CrysAlisPro, Agilent Technologies,
Version 1.171.37.35 (release 13-08-2014 CrysAlis171 .NET)
(compiled Aug 13 2014,18:06:01)
Analytical numeric absorption correction using a multifaceted crystal
            model based on expressions derived by R.C. Clark & J.S. Reid.
(Clark, R. C. & Reid, J. S. (1995). Acta Cryst. A51, 887-897)
Empirical absorption correction using spherical harmonics,
 implemented in SCALE3 ABSPACK scaling algorithm.
;
_exptl_crystal_density_diffrn 1.449
_exptl_crystal_F_000 1804
_exptl_crystal_size_max 0.3765
_exptl_crystal_size_mid 0.3244
_exptl_crystal_size_min 0.1829
_platon_squeeze_details
;
;
_refine_diff_density_max 1.918
_refine_diff_density_min -0.721
_refine_diff_density_rms 0.103
_refine_ls_extinction_method none
_refine_ls_goodness_of_fit_ref 1.052
_refine_ls_hydrogen_treatment constr
_refine_ls_matrix_type full
_refine_ls_number_parameters 968
_refine_ls_number_reflns 19171
_refine_ls_number_restraints 207
_refine_ls_restrained_S_all 1.076
_refine_ls_R_factor_all 0.0423
_refine_ls_R_factor_gt 0.0288
_refine_ls_shift/su_max 0.004
_refine_ls_shift/su_mean 0.000
_refine_ls_structure_factor_coef Fsqd
_refine_ls_weighting_details 'w=1/[\s^2^(Fo^2^)+(0.0351P)^2^+3.0009P] where P=(Fo^2^+2Fc^2^)/3'
_refine_ls_weighting_scheme calc
_refine_ls_wR_factor_gt 0.0680
_refine_ls_wR_factor_ref 0.0717
_reflns_Friedel_coverage 0.000
_reflns_number_gt 15630
_reflns_number_total 19171
_reflns_threshold_expression 'I > 2\s(I)'
_cod_data_source_file c6dt01948j2.cif
_cod_data_source_block UO2PbLApyPY-O
_cod_depositor_comments 'Adding full bibliography for 7039733--7039741.cif.'
_cod_original_cell_volume 4181.79(10)
_cod_database_code 7039734
_chemical_oxdiff_formula 'C50 H60 N5 U O3 Pb'
_shelx_space_group_comment
;
The symmetry employed for this shelxl refinement is uniquely defined
by the following loop, which should always be used as a source of
symmetry information in preference to the above space-group names.
They are only intended as comments.
;
_reflns_odcompleteness_completeness 99.86
_reflns_odcompleteness_iscentric 1
_reflns_odcompleteness_theta 27.42
_olex2_refinement_description
;
1. Fixed Uiso
 At 1.2 times of:
  All C(H) groups, All C(H,H) groups
 At 1.5 times of:
  All C(H,H,H) groups
2. Uiso/Uaniso restraints and constraints
N11 \\sim C111 \\sim C112 \\sim C113 \\sim C114 \\sim C115: within 2A with
sigma of 0.01 and sigma for terminal atoms of 0.02
N21 \\sim N12 \\sim C122 \\sim C123 \\sim C124 \\sim C125: within 2A with sigma
of 0.01 and sigma for terminal atoms of 0.02
N21 \\sim C131 \\sim C132 \\sim C133 \\sim C134 \\sim C135: within 2A with
sigma of 0.01 and sigma for terminal atoms of 0.02
N21 \\sim C151 \\sim N151 \\sim C153 \\sim C154 \\sim C155: within 2A with
sigma of 0.01 and sigma for terminal atoms of 0.02
3. Rigid body (RIGU) restrains
 N11, C111, C112, C113, C114, C115
 with sigma for 1-2 distances of 0.01 and sigma for 1-3 distances of 0.01
 N21, N12, C122, C123, C124, C125
 with sigma for 1-2 distances of 0.01 and sigma for 1-3 distances of 0.01
 N21, C131, C132, C133, C134, C135
 with sigma for 1-2 distances of 0.01 and sigma for 1-3 distances of 0.01
 N21, C151, N151, C153, C154, C155
 with sigma for 1-2 distances of 0.01 and sigma for 1-3 distances of 0.01
4.a Secondary CH2 refined with riding coordinates:
 C31(H31A,H31B), C4(H4A,H4B), C2(H2A,H2B), C33(H33A,H33B)
4.b Aromatic/amide H refined with riding coordinates:
 C154(H154), C17(H17), C47(H47), C39(H39), C57(H57), C54(H54), C8(H8),
 C115(H115), C43(H43), C52(H52), C36(H36), C41(H41), C10(H10), C14(H14),
 C25(H25), C27(H27), C56(H56), C46(H46), C18(H18), C112(H112), C153(H153),
 C12(H12), C7(H7), C23(H23), C64(H64), C28(H28), C37(H37), C132(H132), C68(H68),
  C133(H133), C123(H123), C111(H111), C60(H60), C59(H59), C121(H121),
 C113(H113), C65(H65), C21(H21), C51(H51), C50(H50), C63(H63), C22(H22),
 C125(H125), C152(H152), C122(H122), C131(H131), C67(H67), C66(H66), C42(H42),
 C124(H124), C13(H13), C61(H61), C62(H62), C134(H134), C151(H151), C155(H155),
 C114(H114), C135(H135)
4.c Idealised Me refined as rotating group:
 C32(H32A,H32B,H32C), C3(H3A,H3B,H3C), C5(H5A,H5B,H5C), C34(H34A,H34B,H34C)
;
_shelx_shelxl_version_number 2014/7
_olex2_submission_special_instructions 'No special instructions were received'

loop_
_space_group_symop_operation_xyz
'x, y, z'
'-x, -y, -z'

loop_
_atom_site_label
_atom_site_type_symbol
_atom_site_fract_x
_atom_site_fract_y
_atom_site_fract_z
_atom_site_U_iso_or_equiv
_atom_site_adp_type
_atom_site_occupancy
_atom_site_site_symmetry_order
_atom_site_calc_flag
_atom_site_refinement_flags_posn
_atom_site_refinement_flags_adp
U1 U 0.09696(2) 0.43661(2) 0.12756(2) 0.01723(4) Uani 1 1 d . .
Pb1 Pb 0.19052(2) 0.53055(2) 0.32418(2) 0.02275(4) Uani 1 1 d . .
O2 O 0.02630(17) 0.43489(17) 0.05834(10) 0.0233(5) Uani 1 1 d . .
O1 O 0.16964(18) 0.44119(18) 0.19731(10) 0.0261(5) Uani 1 1 d . .
N4 N 0.2195(2) 0.6069(2) 0.11104(11) 0.0194(6) Uani 1 1 d . .
N5 N 0.2466(2) 0.4233(2) 0.08190(12) 0.0227(6) Uani 1 1 d . .
N6 N -0.0060(2) 0.4412(2) 0.35762(13) 0.0300(7) Uani 1 1 d . .
N2 N 0.0719(2) 0.2607(2) 0.10057(12) 0.0213(6) Uani 1 1 d . .
N8 N 0.3727(2) 0.5696(2) 0.36536(11) 0.0209(6) Uani 1 1 d . .
N21 N 0.1948(2) 0.6238(2) 0.42171(13) 0.0309(7) Uani 1 1 d . U
O3 O 0.03226(18) 0.54792(18) 0.17584(11) 0.0277(5) Uani 1 1 d . .
N9 N 0.3231(2) 0.7326(2) 0.33273(12) 0.0240(6) Uani 1 1 d . .
C35 C 0.4206(3) 0.5120(3) 0.38975(14) 0.0230(7) Uani 1 1 d . .
C45 C 0.2487(3) 0.8209(2) 0.26714(14) 0.0223(7) Uani 1 1 d . .
N3 N -0.0901(2) 0.3223(2) 0.13912(12) 0.0231(6) Uani 1 1 d . .
C11 C -0.1812(3) 0.3516(3) 0.13912(15) 0.0248(7) Uani 1 1 d . .
N10 N -0.0313(2) 0.5991(2) 0.16441(14) 0.0295(7) Uani 1 1 d . .
C154 C 0.5010(5) 0.6595(5) 0.2476(3) 0.0819(18) Uani 1 1 d . U
H154 H 0.4499 0.6265 0.2686 0.098 Uiso 1 1 calc R .
C17 C -0.3018(3) 0.4885(3) 0.23927(17) 0.0350(9) Uani 1 1 d . .
H17 H -0.3564 0.5142 0.2365 0.042 Uiso 1 1 calc R .
C6 C 0.1255(3) 0.2051(2) 0.07758(14) 0.0216(7) Uani 1 1 d . .
N12 N 0.3492(6) 0.8660(6) 0.6628(3) 0.120(2) Uani 1 1 d . U
C47 C 0.1685(3) 0.9090(3) 0.20581(16) 0.0297(8) Uani 1 1 d . .
H47 H 0.1448 0.9616 0.2020 0.036 Uiso 1 1 calc R .
C39 C 0.4097(3) 0.7475(3) 0.36952(14) 0.0259(7) Uani 1 1 d . .
H39 H 0.4550 0.8132 0.3856 0.031 Uiso 1 1 calc R .
C20 C -0.1529(3) 0.4655(3) 0.29749(16) 0.0284(8) Uani 1 1 d . .
N7 N 0.1845(2) 0.3999(2) 0.37679(12) 0.0254(6) Uani 1 1 d . .
C9 C -0.0317(3) 0.1941(3) 0.09863(14) 0.0235(7) Uani 1 1 d . .
C16 C -0.1970(3) 0.4037(3) 0.19219(15) 0.0263(8) Uani 1 1 d . .
C31 C 0.3470(3) 0.3644(3) 0.30806(15) 0.0294(8) Uani 1 1 d . .
H31A H 0.3118 0.2920 0.2985 0.035 Uiso 1 1 calc R .
H31B H 0.2985 0.3933 0.2903 0.035 Uiso 1 1 calc R .
C57 C 0.3720(3) 0.3929(3) 0.03548(17) 0.0338(9) Uani 1 1 d . .
H57 H 0.4133 0.3596 0.0197 0.041 Uiso 1 1 calc R .
C19 C -0.2399(3) 0.5021(3) 0.29317(17) 0.0327(9) Uani 1 1 d . .
C54 C 0.2864(3) 0.5984(3) 0.07680(15) 0.0249(7) Uani 1 1 d . .
H54 H 0.3218 0.6531 0.0605 0.030 Uiso 1 1 calc R .
C8 C -0.0421(3) 0.0974(3) 0.07379(16) 0.0304(8) Uani 1 1 d . .
H8 H -0.1035 0.0397 0.0673 0.037 Uiso 1 1 calc R .
C115 C 0.9649(7) 0.0234(6) 0.2147(3) 0.0922(19) Uani 1 1 d . U
H115 H 0.9793 -0.0300 0.1957 0.111 Uiso 1 1 calc R .
C30 C 0.3691(3) 0.3990(3) 0.37573(15) 0.0263(7) Uani 1 1 d . .
C43 C 0.2208(3) 0.9736(3) 0.31127(18) 0.0395(10) Uani 1 1 d . .
H43 H 0.1971 1.0262 0.3073 0.047 Uiso 1 1 calc R .
C52 C 0.1390(3) 0.7006(3) 0.05661(15) 0.0255(7) Uani 1 1 d . .
H52 H 0.1320 0.6546 0.0232 0.031 Uiso 1 1 calc R .
C15 C -0.2853(3) 0.4374(3) 0.18853(16) 0.0308(8) Uani 1 1 d . .
C4 C 0.3043(3) 0.2559(3) 0.14110(16) 0.0326(8) Uani 1 1 d . .
H4A H 0.3811 0.2818 0.1417 0.039 Uiso 1 1 calc R .
H4B H 0.2885 0.3047 0.1673 0.039 Uiso 1 1 calc R .
C36 C 0.5174(3) 0.5736(3) 0.42636(15) 0.0295(8) Uani 1 1 d . .
H36 H 0.5654 0.5527 0.4482 0.035 Uiso 1 1 calc R .
C29 C 0.2630(3) 0.3685(3) 0.39759(14) 0.0260(7) Uani 1 1 d . .
C48 C 0.1590(3) 0.8402(3) 0.15586(15) 0.0249(7) Uani 1 1 d . .
C53 C 0.1860(2) 0.6902(2) 0.10905(14) 0.0208(7) Uani 1 1 d . .
C41 C 0.2989(3) 0.8856(3) 0.37200(16) 0.0324(8) Uani 1 1 d . .
H41 H 0.3265 0.8807 0.4093 0.039 Uiso 1 1 calc R .
C55 C 0.3069(3) 0.5093(3) 0.06372(15) 0.0256(7) Uani 1 1 d . .
C2 C 0.2761(3) 0.1763(3) 0.03440(17) 0.0332(9) Uani 1 1 d . .
H2A H 0.3538 0.1998 0.0397 0.040 Uiso 1 1 calc R .
H2B H 0.2514 0.1100 0.0443 0.040 Uiso 1 1 calc R .
C44 C 0.2116(3) 0.9017(3) 0.26060(16) 0.0287(8) Uani 1 1 d . .
C26 C 0.1015(3) 0.3659(3) 0.40684(15) 0.0305(8) Uani 1 1 d . .
C49 C 0.1966(2) 0.7595(2) 0.16163(14) 0.0199(7) Uani 1 1 d . .
C10 C -0.1110(3) 0.2286(3) 0.11643(14) 0.0247(7) Uani 1 1 d . .
H10 H -0.1809 0.1828 0.1119 0.030 Uiso 1 1 calc R .
C14 C -0.3564(3) 0.4162(3) 0.13383(17) 0.0390(10) Uani 1 1 d . .
H14 H -0.4137 0.4384 0.1313 0.047 Uiso 1 1 calc R .
C25 C 0.0083(3) 0.3900(3) 0.39681(16) 0.0328(9) Uani 1 1 d . .
H25 H -0.0445 0.3682 0.4192 0.039 Uiso 1 1 calc R .
C27 C 0.1292(3) 0.3114(3) 0.44682(18) 0.0404(10) Uani 1 1 d . .
H27 H 0.0874 0.2801 0.4724 0.049 Uiso 1 1 calc R .
C56 C 0.3850(3) 0.4911(3) 0.03515(18) 0.0364(9) Uani 1 1 d . .
H56 H 0.4358 0.5366 0.0191 0.044 Uiso 1 1 calc R .
C46 C 0.2411(2) 0.7519(2) 0.21688(14) 0.0206(7) Uani 1 1 d . .
H46 H 0.2662 0.7001 0.2206 0.025 Uiso 1 1 calc R .
C18 C -0.1325(3) 0.4185(3) 0.24656(15) 0.0251(7) Uani 1 1 d . .
H18 H -0.0750 0.3968 0.2489 0.030 Uiso 1 1 calc R .
C112 C 0.9191(7) 0.1749(5) 0.2646(3) 0.096(2) Uani 1 1 d . U
H112 H 0.9069 0.2302 0.2829 0.115 Uiso 1 1 calc R .
N11 N 0.8628(6) 0.0171(5) 0.2087(3) 0.1128(19) Uani 1 1 d . U
C153 C 0.6515(6) 0.7981(5) 0.2405(3) 0.0923(19) Uani 1 1 d . U
H153 H 0.7047 0.8594 0.2583 0.111 Uiso 1 1 calc R .
C40 C 0.2933(3) 0.8147(3) 0.32506(15) 0.0243(7) Uani 1 1 d . .
C12 C -0.2520(3) 0.3326(3) 0.08882(16) 0.0336(9) Uani 1 1 d . .
H12 H -0.2419 0.2978 0.0551 0.040 Uiso 1 1 calc R .
C24 C -0.0935(3) 0.4743(3) 0.35450(16) 0.0320(9) Uani 1 1 d . .
C7 C 0.0564(3) 0.1042(3) 0.06070(16) 0.0299(8) Uani 1 1 d . .
H7 H 0.0742 0.0514 0.0437 0.036 Uiso 1 1 calc R .
C23 C -0.1195(3) 0.5173(3) 0.40309(18) 0.0409(10) Uani 1 1 d . .
H23 H -0.0802 0.5233 0.4398 0.049 Uiso 1 1 calc R .
C64 C 0.1441(3) 0.6877(3) 0.42610(19) 0.0406(10) Uani 1 1 d . .
H64 H 0.1025 0.6917 0.3925 0.049 Uiso 1 1 calc R .
C28 C 0.2304(3) 0.3130(3) 0.44100(17) 0.0381(9) Uani 1 1 d . .
H28 H 0.2697 0.2828 0.4620 0.046 Uiso 1 1 calc R .
C37 C 0.5281(3) 0.6715(3) 0.42392(16) 0.0307(8) Uani 1 1 d . .
H37 H 0.5850 0.7289 0.4438 0.037 Uiso 1 1 calc R .
C38 C 0.4379(3) 0.6682(3) 0.38619(14) 0.0236(7) Uani 1 1 d . .
C132 C 0.5589(6) 0.9874(6) 0.9329(4) 0.115(2) Uani 1 1 d . U
H132 H 0.6054 0.9580 0.9479 0.138 Uiso 1 1 calc R .
C68 C 0.2537(3) 0.6177(3) 0.46967(16) 0.0395(10) Uani 1 1 d . .
H68 H 0.2895 0.5730 0.4672 0.047 Uiso 1 1 calc R .
C58 C 0.2849(2) 0.3509(3) 0.06397(15) 0.0233(7) Uani 1 1 d . .
C33 C 0.4449(3) 0.3529(3) 0.40514(18) 0.0367(9) Uani 1 1 d . .
H33A H 0.5160 0.3848 0.3966 0.044 Uiso 1 1 calc R .
H33B H 0.4501 0.3686 0.4471 0.044 Uiso 1 1 calc R .
C133 C 0.5955(6) 1.0805(7) 0.9225(5) 0.130(3) Uani 1 1 d . U
H133 H 0.6682 1.1202 0.9320 0.156 Uiso 1 1 calc R .
C32 C 0.4492(3) 0.3949(3) 0.28220(17) 0.0392(10) Uani 1 1 d . .
H32A H 0.4890 0.4655 0.2954 0.059 Uiso 1 1 calc GR .
H32B H 0.4307 0.3806 0.2403 0.059 Uiso 1 1 calc GR .
H32C H 0.4925 0.3580 0.2946 0.059 Uiso 1 1 calc GR .
C123 C 0.4900(7) 0.9720(7) 0.7357(4) 0.128(3) Uani 1 1 d . U
H123 H 0.5437 1.0347 0.7501 0.154 Uiso 1 1 calc R .
C3 C 0.2316(4) 0.1668(3) -0.02980(17) 0.0444(11) Uani 1 1 d . .
H3A H 0.1551 0.1492 -0.0352 0.067 Uiso 1 1 calc GR .
H3B H 0.2477 0.1155 -0.0529 0.067 Uiso 1 1 calc GR .
H3C H 0.2638 0.2296 -0.0419 0.067 Uiso 1 1 calc GR .
C111 C 0.8396(6) 0.0932(6) 0.2339(3) 0.0867(18) Uani 1 1 d . U
H111 H 0.7687 0.0895 0.2302 0.104 Uiso 1 1 calc R .
C60 C -0.0820(3) 0.5893(3) 0.10971(19) 0.0382(9) Uani 1 1 d . .
H60 H -0.0735 0.5462 0.0791 0.046 Uiso 1 1 calc R .
C59 C -0.1463(3) 0.6432(4) 0.0992(2) 0.0509(12) Uani 1 1 d . .
H59 H -0.1808 0.6376 0.0613 0.061 Uiso 1 1 calc R .
C121 C 0.3446(6) 0.7957(6) 0.6920(4) 0.102(3) Uani 1 1 d . .
H121 H 0.2946 0.7322 0.6752 0.123 Uiso 1 1 calc R .
C113 C 1.0220(7) 0.1718(7) 0.2674(4) 0.121(3) Uani 1 1 d . U
H113 H 1.0813 0.2271 0.2874 0.145 Uiso 1 1 calc R .
C65 C 0.1497(4) 0.7485(3) 0.4777(2) 0.0504(12) Uani 1 1 d . .
H65 H 0.1127 0.7923 0.4790 0.061 Uiso 1 1 calc R .
C1 C 0.2451(3) 0.2472(3) 0.07765(15) 0.0248(7) Uani 1 1 d . .
C5 C 0.2763(4) 0.1599(3) 0.16495(19) 0.0469(11) Uani 1 1 d . .
H5A H 0.2000 0.1315 0.1631 0.070 Uiso 1 1 calc GR .
H5B H 0.3123 0.1740 0.2048 0.070 Uiso 1 1 calc GR .
H5C H 0.2988 0.1131 0.1420 0.070 Uiso 1 1 calc GR .
C21 C -0.2629(3) 0.5473(4) 0.34598(19) 0.0447(11) Uani 1 1 d . .
H21 H -0.3177 0.5727 0.3438 0.054 Uiso 1 1 calc R .
C51 C 0.1005(3) 0.7799(3) 0.05159(16) 0.0313(8) Uani 1 1 d . .
H51 H 0.0684 0.7851 0.0153 0.038 Uiso 1 1 calc R .
C50 C 0.1108(3) 0.8478(3) 0.09976(16) 0.0313(8) Uani 1 1 d . .
H50 H 0.0862 0.9000 0.0963 0.038 Uiso 1 1 calc R .
C63 C -0.0424(3) 0.6592(3) 0.21026(19) 0.0396(10) Uani 1 1 d . .
H63 H -0.0068 0.6643 0.2478 0.047 Uiso 1 1 calc R .
C22 C -0.2054(3) 0.5530(4) 0.39843(19) 0.0492(12) Uani 1 1 d . .
H22 H -0.2223 0.5809 0.4322 0.059 Uiso 1 1 calc R .
C125 C 0.4017(9) 0.8037(8) 0.7419(4) 0.116(3) Uani 1 1 d . U
H125 H 0.3896 0.7499 0.7614 0.139 Uiso 1 1 calc R .
C152 C 0.4951(4) 0.6226(5) 0.1918(2) 0.0624(14) Uani 1 1 d . .
H152 H 0.4423 0.5614 0.1734 0.075 Uiso 1 1 calc R .
C122 C 0.4167(8) 0.9534(6) 0.6842(3) 0.125(3) Uani 1 1 d . U
H122 H 0.4173 1.0062 0.6652 0.150 Uiso 1 1 calc R .
C131 C 0.4474(8) 0.9357(7) 0.9202(5) 0.137(3) Uani 1 1 d . U
H131 H 0.4203 0.8703 0.9266 0.164 Uiso 1 1 calc R .
C67 C 0.2635(4) 0.6763(4) 0.52356(18) 0.0551(14) Uani 1 1 d . .
H67 H 0.3050 0.6707 0.5567 0.066 Uiso 1 1 calc R .
C66 C 0.2112(4) 0.7426(4) 0.5271(2) 0.0553(14) Uani 1 1 d . .
H66 H 0.2174 0.7831 0.5627 0.066 Uiso 1 1 calc R .
C34 C 0.4116(4) 0.2393(3) 0.3868(2) 0.0578(13) Uani 1 1 d . .
H34A H 0.3371 0.2072 0.3886 0.087 Uiso 1 1 calc GR .
H34B H 0.4543 0.2157 0.4127 0.087 Uiso 1 1 calc GR .
H34C H 0.4224 0.2238 0.3475 0.087 Uiso 1 1 calc GR .
C42 C 0.2636(3) 0.9654(3) 0.36483(17) 0.0394(10) Uani 1 1 d . .
H42 H 0.2699 1.0130 0.3973 0.047 Uiso 1 1 calc R .
C124 C 0.4782(7) 0.8917(9) 0.7642(4) 0.124(3) Uani 1 1 d . U
H124 H 0.5243 0.8999 0.7990 0.149 Uiso 1 1 calc R .
C13 C -0.3404(3) 0.3636(3) 0.08569(17) 0.0384(10) Uani 1 1 d . .
H13 H -0.3880 0.3481 0.0505 0.046 Uiso 1 1 calc R .
C61 C -0.1596(4) 0.7053(4) 0.1446(3) 0.0598(14) Uani 1 1 d . .
H61 H -0.2033 0.7419 0.1379 0.072 Uiso 1 1 calc R .
N151 N 0.6461(4) 0.7653(4) 0.1847(2) 0.0744(13) Uani 1 1 d . U
N13 N 0.3793(5) 0.9757(7) 0.8995(4) 0.137(3) Uani 1 1 d . .
C62 C -0.1075(4) 0.7128(4) 0.2004(2) 0.0569(13) Uani 1 1 d . .
H62 H -0.1164 0.7545 0.2315 0.068 Uiso 1 1 calc R .
C134 C 0.5214(7) 1.1156(7) 0.8972(5) 0.144(3) Uani 1 1 d . U
H134 H 0.5440 1.1773 0.8853 0.173 Uiso 1 1 calc R .
C151 C 0.5699(5) 0.6777(5) 0.1616(3) 0.0788(17) Uani 1 1 d . U
H151 H 0.5660 0.6512 0.1227 0.095 Uiso 1 1 calc R .
C155 C 0.5834(6) 0.7470(5) 0.2736(3) 0.109(2) Uani 1 1 d . U
H155 H 0.5930 0.7713 0.3134 0.131 Uiso 1 1 calc R .
C114 C 1.0357(6) 0.0907(7) 0.2419(4) 0.101(2) Uani 1 1 d . U
H114 H 1.1042 0.0883 0.2462 0.121 Uiso 1 1 calc R .
C135 C 0.4225(7) 1.0637(8) 0.8901(5) 0.128(3) Uani 1 1 d . U
H135 H 0.3757 1.0938 0.8763 0.154 Uiso 1 1 calc R .

loop_
_atom_site_aniso_label
_atom_site_aniso_U_11
_atom_site_aniso_U_22
_atom_site_aniso_U_33
_atom_site_aniso_U_23
_atom_site_aniso_U_13
_atom_site_aniso_U_12
U1 0.01663(6) 0.01702(7) 0.01696(6) 0.00169(5) 0.00248(4) 0.00558(5)
Pb1 0.02217(7) 0.02766(8) 0.01734(7) 0.00370(5) 0.00006(5) 0.00919(5)
O2 0.0219(12) 0.0211(13) 0.0235(12) 0.0032(10) -0.0011(9) 0.0059(10)
O1 0.0295(13) 0.0280(14) 0.0218(12) 0.0021(10) 0.0006(10) 0.0141(11)
N4 0.0210(13) 0.0147(14) 0.0199(14) 0.0007(11) 0.0033(10) 0.0044(11)
N5 0.0207(14) 0.0241(16) 0.0226(15) 0.0020(12) 0.0069(11) 0.0074(12)
N6 0.0211(15) 0.0375(19) 0.0278(16) 0.0044(14) 0.0058(12) 0.0063(13)
N2 0.0179(13) 0.0184(14) 0.0246(15) 0.0023(11) 0.0041(11) 0.0035(11)
N8 0.0211(14) 0.0215(15) 0.0187(14) 0.0059(11) -0.0004(10) 0.0065(11)
N21 0.0291(16) 0.0325(18) 0.0270(16) 0.0025(14) 0.0052(12) 0.0074(14)
O3 0.0242(12) 0.0241(13) 0.0379(14) 0.0041(11) 0.0085(10) 0.0123(10)
N9 0.0291(15) 0.0199(15) 0.0198(14) 0.0031(12) -0.0006(11) 0.0068(12)
C35 0.0232(17) 0.031(2) 0.0154(16) 0.0056(14) 0.0029(12) 0.0105(14)
C45 0.0242(17) 0.0176(17) 0.0224(17) 0.0044(13) 0.0023(13) 0.0046(13)
N3 0.0192(14) 0.0244(16) 0.0253(15) 0.0059(12) 0.0071(11) 0.0059(12)
C11 0.0172(16) 0.0275(19) 0.0295(19) 0.0102(15) 0.0078(13) 0.0048(14)
N10 0.0263(15) 0.0218(16) 0.0450(19) 0.0076(14) 0.0151(13) 0.0110(13)
C154 0.100(4) 0.074(4) 0.084(4) 0.030(3) 0.064(4) 0.026(3)
C17 0.0231(18) 0.044(2) 0.045(2) 0.0102(19) 0.0106(16) 0.0197(17)
C6 0.0270(17) 0.0186(17) 0.0191(16) 0.0017(13) 0.0031(13) 0.0094(14)
N12 0.150(6) 0.111(5) 0.057(3) 0.011(3) -0.003(3) 0.004(4)
C47 0.043(2) 0.0188(18) 0.033(2) 0.0077(15) 0.0041(16) 0.0191(16)
C39 0.0274(18) 0.0217(18) 0.0218(17) 0.0018(14) 0.0007(14) 0.0027(14)
C20 0.0185(16) 0.031(2) 0.033(2) 0.0053(16) 0.0081(14) 0.0048(15)
N7 0.0248(15) 0.0266(16) 0.0231(15) 0.0067(12) 0.0042(11) 0.0067(12)
C9 0.0245(17) 0.0189(17) 0.0235(17) 0.0052(14) 0.0039(13) 0.0030(14)
C16 0.0176(16) 0.029(2) 0.0315(19) 0.0100(15) 0.0090(14) 0.0050(14)
C31 0.0291(19) 0.030(2) 0.0263(19) -0.0012(15) 0.0019(14) 0.0110(16)
C57 0.0268(19) 0.030(2) 0.050(2) 0.0064(18) 0.0175(17) 0.0143(16)
C19 0.0208(17) 0.036(2) 0.042(2) 0.0071(18) 0.0127(15) 0.0087(16)
C54 0.0251(17) 0.0190(18) 0.0298(19) 0.0073(14) 0.0083(14) 0.0050(14)
C8 0.0311(19) 0.0200(19) 0.033(2) 0.0030(15) 0.0031(15) 0.0024(15)
C115 0.108(5) 0.096(5) 0.096(4) 0.015(4) 0.026(4) 0.064(4)
C30 0.0283(18) 0.027(2) 0.0247(18) 0.0050(15) -0.0010(14) 0.0138(15)
C43 0.057(3) 0.027(2) 0.038(2) 0.0004(17) 0.0049(19) 0.024(2)
C52 0.0261(17) 0.0269(19) 0.0204(17) 0.0024(14) 0.0033(13) 0.0070(15)
C15 0.0184(17) 0.040(2) 0.037(2) 0.0113(17) 0.0080(14) 0.0115(16)
C4 0.0293(19) 0.036(2) 0.035(2) 0.0079(17) 0.0022(15) 0.0151(17)
C36 0.0276(18) 0.033(2) 0.0272(19) 0.0035(16) -0.0038(14) 0.0148(16)
C29 0.0263(18) 0.0263(19) 0.0210(17) 0.0046(14) -0.0022(13) 0.0065(15)
C48 0.0299(18) 0.0234(19) 0.0229(17) 0.0080(14) 0.0034(14) 0.0110(15)
C53 0.0187(15) 0.0189(17) 0.0239(17) 0.0055(13) 0.0032(12) 0.0055(13)
C41 0.042(2) 0.032(2) 0.0198(18) 0.0020(15) -0.0016(15) 0.0125(17)
C55 0.0254(17) 0.0206(18) 0.0319(19) 0.0057(15) 0.0126(14) 0.0072(14)
C2 0.040(2) 0.024(2) 0.044(2) 0.0057(17) 0.0174(17) 0.0178(17)
C44 0.037(2) 0.0209(19) 0.0289(19) 0.0037(15) 0.0029(15) 0.0124(16)
C26 0.0265(18) 0.034(2) 0.0244(18) 0.0075(16) 0.0043(14) 0.0027(16)
C49 0.0222(16) 0.0155(16) 0.0216(16) 0.0042(13) 0.0043(12) 0.0061(13)
C10 0.0204(16) 0.0257(19) 0.0240(18) 0.0080(14) 0.0048(13) 0.0020(14)
C14 0.0239(19) 0.059(3) 0.042(2) 0.016(2) 0.0068(16) 0.0215(19)
C25 0.0242(18) 0.040(2) 0.028(2) 0.0042(17) 0.0076(15) 0.0037(16)
C27 0.038(2) 0.049(3) 0.034(2) 0.0202(19) 0.0116(17) 0.0097(19)
C56 0.030(2) 0.029(2) 0.054(3) 0.0113(19) 0.0233(18) 0.0097(16)
C46 0.0221(16) 0.0160(16) 0.0244(17) 0.0055(13) 0.0032(13) 0.0074(13)
C18 0.0174(16) 0.0248(19) 0.0337(19) 0.0068(15) 0.0082(14) 0.0067(14)
C112 0.150(5) 0.068(4) 0.077(4) 0.006(3) 0.024(4) 0.049(4)
N11 0.132(4) 0.103(4) 0.089(4) 0.023(3) 0.032(4) 0.019(4)
C153 0.108(4) 0.074(4) 0.100(4) 0.017(3) 0.062(3) 0.024(3)
C40 0.0268(17) 0.0192(18) 0.0225(17) 0.0042(14) -0.0002(13) 0.0044(14)
C12 0.0293(19) 0.045(2) 0.028(2) 0.0086(17) 0.0068(15) 0.0142(18)
C24 0.0203(17) 0.040(2) 0.033(2) 0.0033(17) 0.0091(14) 0.0067(16)
C7 0.039(2) 0.0207(19) 0.032(2) 0.0043(15) 0.0067(16) 0.0133(16)
C23 0.030(2) 0.056(3) 0.030(2) -0.0005(19) 0.0035(16) 0.0121(19)
C64 0.037(2) 0.039(2) 0.044(2) 0.0005(19) 0.0135(18) 0.0125(19)
C28 0.039(2) 0.042(2) 0.034(2) 0.0214(19) 0.0027(17) 0.0122(19)
C37 0.0227(18) 0.029(2) 0.031(2) 0.0011(16) -0.0076(14) 0.0026(15)
C38 0.0252(17) 0.0238(18) 0.0184(16) 0.0034(14) 0.0018(13) 0.0059(14)
C132 0.083(4) 0.099(5) 0.197(6) 0.050(5) 0.035(4) 0.064(4)
C68 0.040(2) 0.049(3) 0.026(2) 0.0056(18) 0.0052(16) 0.0110(19)
C58 0.0184(16) 0.0220(18) 0.0288(18) 0.0025(14) 0.0053(13) 0.0070(13)
C33 0.038(2) 0.037(2) 0.041(2) 0.0137(19) 0.0025(17) 0.0207(18)
C133 0.062(4) 0.107(5) 0.224(7) 0.063(5) 0.038(4) 0.019(4)
C32 0.035(2) 0.049(3) 0.032(2) 0.0014(19) 0.0076(17) 0.0160(19)
C123 0.101(5) 0.122(6) 0.110(5) -0.023(4) 0.045(4) -0.015(4)
C3 0.066(3) 0.032(2) 0.037(2) 0.0010(18) 0.021(2) 0.017(2)
C111 0.082(4) 0.122(5) 0.074(4) 0.021(4) 0.022(3) 0.056(4)
C60 0.033(2) 0.032(2) 0.052(3) 0.0088(19) 0.0123(18) 0.0137(17)
C59 0.037(2) 0.057(3) 0.068(3) 0.021(3) 0.010(2) 0.025(2)
C121 0.101(6) 0.074(5) 0.098(6) -0.020(5) 0.049(5) -0.007(4)
C113 0.095(4) 0.101(5) 0.101(5) 0.008(4) -0.004(4) -0.035(4)
C65 0.050(3) 0.039(3) 0.060(3) -0.001(2) 0.027(2) 0.011(2)
C1 0.0265(17) 0.0238(19) 0.0269(18) 0.0032(14) 0.0056(14) 0.0130(15)
C5 0.056(3) 0.053(3) 0.038(2) 0.019(2) 0.001(2) 0.027(2)
C21 0.029(2) 0.061(3) 0.046(3) -0.001(2) 0.0100(18) 0.022(2)
C51 0.036(2) 0.036(2) 0.0235(18) 0.0109(16) -0.0005(15) 0.0155(17)
C50 0.041(2) 0.028(2) 0.032(2) 0.0127(16) 0.0058(16) 0.0190(17)
C63 0.044(2) 0.032(2) 0.052(3) 0.0078(19) 0.0230(19) 0.0211(19)
C22 0.038(2) 0.070(3) 0.039(2) -0.008(2) 0.0142(19) 0.022(2)
C125 0.155(7) 0.124(7) 0.111(6) 0.034(5) 0.050(5) 0.090(5)
C152 0.050(3) 0.085(4) 0.065(3) 0.038(3) 0.012(2) 0.030(3)
C122 0.164(6) 0.098(5) 0.067(4) 0.014(4) 0.036(4) -0.013(4)
C131 0.118(6) 0.084(5) 0.206(8) 0.048(6) 0.035(6) 0.023(5)
C67 0.050(3) 0.071(4) 0.024(2) 0.007(2) 0.0062(19) -0.002(3)
C66 0.059(3) 0.049(3) 0.040(3) -0.011(2) 0.023(2) -0.001(2)
C34 0.062(3) 0.041(3) 0.078(4) 0.018(3) 0.003(3) 0.028(2)
C42 0.061(3) 0.028(2) 0.027(2) -0.0081(17) 0.0018(18) 0.021(2)
C124 0.098(5) 0.171(7) 0.107(5) 0.007(5) -0.003(4) 0.067(5)
C13 0.0269(19) 0.056(3) 0.032(2) 0.0100(19) -0.0012(16) 0.0170(19)
C61 0.054(3) 0.064(4) 0.088(4) 0.031(3) 0.031(3) 0.044(3)
N151 0.073(3) 0.090(3) 0.082(3) 0.040(3) 0.043(3) 0.038(3)
N13 0.069(4) 0.172(8) 0.162(7) 0.057(6) 0.013(4) 0.029(5)
C62 0.064(3) 0.050(3) 0.076(4) 0.013(3) 0.037(3) 0.037(3)
C134 0.099(5) 0.104(5) 0.238(7) 0.084(5) 0.034(6) 0.027(4)
C151 0.064(4) 0.113(5) 0.062(3) 0.033(3) 0.025(3) 0.025(3)
C155 0.135(5) 0.084(4) 0.099(4) 0.007(4) 0.077(4) 0.013(4)
C114 0.059(4) 0.129(6) 0.106(5) 0.014(4) 0.016(3) 0.027(4)
C135 0.090(5) 0.129(7) 0.207(8) 0.082(6) 0.065(5) 0.062(5)

loop_
_atom_type_symbol
_atom_type_description
_atom_type_scat_dispersion_real
_atom_type_scat_dispersion_imag
_atom_type_scat_source
C C 0.0033 0.0016 'International Tables Vol C Tables 4.2.6.8 and 6.1.1.4'
H H 0.0000 0.0000 'International Tables Vol C Tables 4.2.6.8 and 6.1.1.4'
N N 0.0061 0.0033 'International Tables Vol C Tables 4.2.6.8 and 6.1.1.4'
O O 0.0106 0.0060 'International Tables Vol C Tables 4.2.6.8 and 6.1.1.4'
Pb Pb -3.3944 10.1111 'International Tables Vol C Tables 4.2.6.8 and 6.1.1.4'
U U -9.6767 9.6646 'International Tables Vol C Tables 4.2.6.8 and 6.1.1.4'

loop_
_exptl_crystal_face_index_h
_exptl_crystal_face_index_k
_exptl_crystal_face_index_l
_exptl_crystal_face_perp_dist
_exptl_oxdiff_crystal_face_indexfrac_h
_exptl_oxdiff_crystal_face_indexfrac_k
_exptl_oxdiff_crystal_face_indexfrac_l
_exptl_oxdiff_crystal_face_x
_exptl_oxdiff_crystal_face_y
_exptl_oxdiff_crystal_face_z
-19 6 1 0.1488 -19.0000 6.0000 0.9998 0.3043 0.5256 -0.8032
19 -6 -1 0.1488 19.0000 -6.0000 -0.9998 -0.3043 -0.5256 0.8032
-18 4 16 0.1509 -18.0000 4.0000 16.0000 0.1257 0.1428 -1.0010
18 -4 -16 0.1509 18.0000 -4.0000 -16.0000 -0.1257 -0.1428 1.0010
0 -2 33 0.1763 -0.0000 -2.0000 33.0003 -0.4386 -0.7414 -0.5251
0 2 -33 0.1763 0.0000 2.0000 -33.0003 0.4386 0.7414 0.5251
3 18 -8 0.0914 3.0001 18.0000 -8.0001 -0.8393 0.4991 0.2643
-3 -18 8 0.0914 -3.0001 -18.0000 8.0001 0.8393 -0.4991 -0.2643
-5 20 2 0.1061 -4.9999 20.0000 1.9999 -0.8411 0.5064 -0.2263
5 -20 -2 0.1061 4.9999 -20.0000 -1.9999 0.8411 -0.5064 0.2263

loop_
_geom_angle_atom_site_label_1
_geom_angle_atom_site_label_2
_geom_angle_atom_site_label_3
_geom_angle
O2 U1 O1 178.75(11)
O2 U1 N4 81.98(9)
O2 U1 N5 89.80(10)
O2 U1 N2 91.52(10)
O2 U1 O3 93.12(9)
O2 U1 N3 82.32(10)
O1 U1 N4 96.80(10)
O1 U1 N5 90.02(10)
O1 U1 N2 89.59(10)
O1 U1 O3 86.30(9)
O1 U1 N3 98.63(10)
N4 U1 N3 148.74(9)
N5 U1 N4 68.12(9)
N5 U1 N3 138.56(9)
N2 U1 N4 138.35(8)
N2 U1 N5 70.78(9)
N2 U1 N3 68.86(9)
O3 U1 N4 76.94(8)
O3 U1 N5 144.16(9)
O3 U1 N2 144.68(8)
O3 U1 N3 77.11(8)
N8 Pb1 N6 135.43(9)
N8 Pb1 N21 81.01(9)
N8 Pb1 N7 76.44(9)
N21 Pb1 N6 71.79(9)
N7 Pb1 N6 65.91(10)
N7 Pb1 N21 82.95(10)
C54 N4 U1 112.4(2)
C54 N4 C53 116.1(3)
C53 N4 U1 123.11(19)
C55 N5 U1 114.9(2)
C58 N5 U1 137.8(2)
C58 N5 C55 107.0(3)
C25 N6 Pb1 107.9(2)
C25 N6 C24 119.8(3)
C24 N6 Pb1 127.4(2)
C6 N2 U1 138.3(2)
C6 N2 C9 106.1(3)
C9 N2 U1 114.6(2)
C35 N8 Pb1 129.8(2)
C35 N8 C38 107.5(3)
C38 N8 Pb1 119.3(2)
C64 N21 Pb1 119.8(3)
C64 N21 C68 118.2(3)
C68 N21 Pb1 121.8(3)
N10 O3 U1 139.9(2)
C39 N9 C40 118.8(3)
N8 C35 C30 120.8(3)
N8 C35 C36 109.5(3)
C36 C35 C30 129.7(3)
C44 C45 C40 118.4(3)
C46 C45 C44 118.7(3)
C46 C45 C40 122.9(3)
C11 N3 U1 124.8(2)
C10 N3 U1 111.8(2)
C10 N3 C11 115.6(3)
N3 C11 C16 120.5(3)
C12 C11 N3 119.9(3)
C12 C11 C16 119.6(3)
O3 N10 C60 120.8(3)
O3 N10 C63 116.8(3)
C60 N10 C63 122.4(3)
C152 C154 C155 118.7(5)
C19 C17 C15 122.2(3)
N2 C6 C7 109.8(3)
N2 C6 C1 123.1(3)
C7 C6 C1 126.8(3)
C122 N12 C121 118.3(8)
C44 C47 C48 122.2(3)
N9 C39 C38 122.7(3)
C18 C20 C19 119.0(3)
C18 C20 C24 122.4(3)
C24 C20 C19 118.5(3)
C29 N7 Pb1 130.5(2)
C29 N7 C26 107.6(3)
C26 N7 Pb1 119.1(2)
N2 C9 C8 110.1(3)
N2 C9 C10 120.9(3)
C8 C9 C10 128.9(3)
C15 C16 C11 117.8(3)
C18 C16 C11 122.8(3)
C18 C16 C15 119.3(3)
C32 C31 C30 112.7(3)
C56 C57 C58 108.2(3)
C17 C19 C20 119.2(3)
C17 C19 C21 121.9(3)
C20 C19 C21 118.8(4)
N4 C54 C55 122.3(3)
C7 C8 C9 106.4(3)
C114 C115 N11 123.8(8)
C35 C30 C31 108.4(3)
C35 C30 C29 108.2(3)
C35 C30 C33 109.8(3)
C29 C30 C31 109.2(3)
C29 C30 C33 111.0(3)
C33 C30 C31 110.2(3)
C42 C43 C44 120.4(4)
C53 C52 C51 121.8(3)
C17 C15 C16 118.8(3)
C17 C15 C14 121.4(3)
C16 C15 C14 119.8(3)
C5 C4 C1 115.9(3)
C37 C36 C35 106.9(3)
N7 C29 C30 120.7(3)
N7 C29 C28 109.3(3)
C28 C29 C30 130.0(3)
C47 C48 C49 118.9(3)
C47 C48 C50 121.1(3)
C50 C48 C49 120.0(3)
N4 C53 C49 120.9(3)
C52 C53 N4 118.7(3)
C52 C53 C49 120.3(3)
C40 C41 C42 121.6(3)
N5 C55 C54 120.1(3)
N5 C55 C56 109.9(3)
C56 C55 C54 130.0(3)
C3 C2 C1 115.4(3)
C47 C44 C45 119.5(3)
C47 C44 C43 121.1(3)
C43 C44 C45 119.4(3)
N7 C26 C25 121.5(3)
N7 C26 C27 109.0(3)
C27 C26 C25 129.5(3)
C48 C49 C53 117.4(3)
C46 C49 C48 119.2(3)
C46 C49 C53 123.4(3)
N3 C10 C9 122.5(3)
C13 C14 C15 120.0(3)
N6 C25 C26 122.2(3)
C28 C27 C26 106.8(3)
C57 C56 C55 106.4(3)
C49 C46 C45 121.4(3)
C16 C18 C20 121.3(3)
C111 C112 C113 115.5(7)
C111 N11 C115 119.7(7)
N151 C153 C155 123.5(7)
N9 C40 C45 119.1(3)
C41 C40 N9 121.3(3)
C41 C40 C45 119.5(3)
C11 C12 C13 122.4(4)
N6 C24 C20 117.6(3)
C23 C24 N6 122.3(4)
C23 C24 C20 120.0(3)
C8 C7 C6 107.7(3)
C24 C23 C22 121.1(4)
N21 C64 C65 123.6(4)
C27 C28 C29 107.4(3)
C36 C37 C38 107.3(3)
N8 C38 C39 121.5(3)
N8 C38 C37 108.8(3)
C37 C38 C39 129.7(3)
C133 C132 C131 117.1(7)
N21 C68 C67 121.9(4)
N5 C58 C57 108.6(3)
N5 C58 C1 124.0(3)
C57 C58 C1 127.3(3)
C34 C33 C30 115.5(3)
C132 C133 C134 117.3(8)
C124 C123 C122 116.1(8)
N11 C111 C112 119.1(7)
N10 C60 C59 119.6(4)
C61 C59 C60 119.8(5)
N12 C121 C125 127.1(8)
C114 C113 C112 120.4(7)
C66 C65 C64 118.1(5)
C6 C1 C4 107.4(3)
C6 C1 C2 110.4(3)
C2 C1 C4 109.4(3)
C58 C1 C6 113.9(3)
C58 C1 C4 106.1(3)
C58 C1 C2 109.4(3)
C22 C21 C19 120.4(4)
C50 C51 C52 119.8(3)
C51 C50 C48 120.7(3)
N10 C63 C62 118.6(4)
C21 C22 C23 121.2(4)
C121 C125 C124 116.9(10)
C154 C152 C151 118.3(6)
N12 C122 C123 121.2(9)
N13 C131 C132 123.0(9)
C66 C67 C68 119.0(5)
C65 C66 C67 119.2(4)
C43 C42 C41 120.8(3)
C125 C124 C123 120.1(9)
C14 C13 C12 120.3(4)
C59 C61 C62 119.3(4)
C153 N151 C151 116.0(5)
C135 N13 C131 114.8(8)
C63 C62 C61 120.4(4)
C135 C134 C133 119.6(9)
N151 C151 C152 124.0(6)
C153 C155 C154 119.2(7)
C115 C114 C113 121.4(8)
C134 C135 N13 127.9(9)

loop_
_geom_bond_atom_site_label_1
_geom_bond_atom_site_label_2
_geom_bond_distance
U1 O2 1.771(2)
U1 O1 1.781(2)
U1 N4 2.561(3)
U1 N5 2.449(3)
U1 N2 2.430(3)
U1 O3 2.313(2)
U1 N3 2.567(3)
Pb1 N6 2.782(3)
Pb1 N8 2.366(3)
Pb1 N21 2.480(3)
Pb1 N7 2.374(3)
N4 C54 1.305(4)
N4 C53 1.427(4)
N5 C55 1.387(4)
N5 C58 1.357(4)
N6 C25 1.290(5)
N6 C24 1.414(5)
N2 C6 1.354(4)
N2 C9 1.389(4)
N8 C35 1.357(4)
N8 C38 1.375(4)
N21 C64 1.324(5)
N21 C68 1.325(5)
O3 N10 1.335(4)
N9 C39 1.296(4)
N9 C40 1.402(4)
C35 C30 1.508(5)
C35 C36 1.398(5)
C45 C44 1.437(5)
C45 C46 1.407(4)
C45 C40 1.443(5)
N3 C11 1.429(4)
N3 C10 1.306(4)
C11 C16 1.445(5)
C11 C12 1.354(5)
N10 C60 1.342(5)
N10 C63 1.348(5)
C154 C152 1.328(7)
C154 C155 1.366(9)
C17 C19 1.376(5)
C17 C15 1.399(5)
C6 C7 1.405(5)
C6 C1 1.515(5)
N12 C121 1.287(10)
N12 C122 1.267(9)
C47 C48 1.394(5)
C47 C44 1.377(5)
C39 C38 1.411(5)
C20 C19 1.440(5)
C20 C18 1.399(5)
C20 C24 1.438(5)
N7 C29 1.351(4)
N7 C26 1.378(4)
C9 C8 1.393(5)
C9 C10 1.409(5)
C16 C15 1.430(5)
C16 C18 1.397(5)
C31 C30 1.559(5)
C31 C32 1.524(5)
C57 C56 1.369(5)
C57 C58 1.418(5)
C19 C21 1.441(5)
C54 C55 1.409(5)
C8 C7 1.374(5)
C115 N11 1.335(9)
C115 C114 1.144(9)
C30 C29 1.520(5)
C30 C33 1.542(5)
C43 C44 1.434(5)
C43 C42 1.354(6)
C52 C53 1.363(5)
C52 C51 1.423(5)
C15 C14 1.431(5)
C4 C1 1.567(5)
C4 C5 1.509(6)
C36 C37 1.380(5)
C29 C28 1.400(5)
C48 C49 1.436(5)
C48 C50 1.429(5)
C53 C49 1.440(4)
C41 C40 1.376(5)
C41 C42 1.411(5)
C55 C56 1.395(5)
C2 C3 1.521(5)
C2 C1 1.541(4)
C26 C25 1.416(5)
C26 C27 1.396(5)
C49 C46 1.394(4)
C14 C13 1.358(5)
C27 C28 1.381(5)
C112 C111 1.331(9)
C112 C113 1.396(11)
N11 C111 1.328(9)
C153 N151 1.315(8)
C153 C155 1.362(8)
C12 C13 1.406(5)
C24 C23 1.367(5)
C23 C22 1.417(6)
C64 C65 1.376(6)
C37 C38 1.395(5)
C132 C133 1.332(10)
C132 C131 1.401(11)
C68 C67 1.389(6)
C58 C1 1.502(5)
C33 C34 1.528(6)
C133 C134 1.374(11)
C123 C122 1.393(12)
C123 C124 1.388(12)
C60 C59 1.371(6)
C59 C61 1.370(7)
C121 C125 1.288(11)
C113 C114 1.325(11)
C65 C66 1.370(7)
C21 C22 1.347(6)
C51 C50 1.353(5)
C63 C62 1.373(6)
C125 C124 1.321(12)
C152 C151 1.389(7)
C131 N13 1.319(11)
C67 C66 1.370(7)
C61 C62 1.378(7)
N151 C151 1.318(8)
N13 C135 1.267(10)
C134 C135 1.261(11)

loop_
_platon_squeeze_void_nr
_platon_squeeze_void_average_x
_platon_squeeze_void_average_y
_platon_squeeze_void_average_z
_platon_squeeze_void_volume
_platon_squeeze_void_count_electrons
_platon_squeeze_void_content
1 -0.016 0.000 0.500 512 78 ' '
